data_4506070
loop_
_publ_author_name
'Aaker\"oy, Christer B.'
'Panikkattu, Sheelu V.'
'DeHaven, Baillie'
'Desper, John'

_publ_section_title
;
 Establishing Supramolecular Control over Solid-State Architectures: A
 Simple Mix and Match Strategy
;
_journal_issue 5
_journal_name_full 'Crystal Growth &amp; Design'
_journal_page_first 2579
_journal_paper_doi 10.1021/cg300180b
_journal_volume 12
_journal_year 2012
_chemical_formula_moiety
;
(C11 H9 N3 O) (C4 H6 O4)
;
_chemical_formula_sum 'C15 H15 N3 O5'
_chemical_formula_weight 317.30
_chemical_name_systematic
;
SVP-4N-SUC (4-pyridyl)-CONH-(2-pyridyl), HOOC-(CH2)2-COOH
;
_space_group_IT_number 2
_symmetry_cell_setting triclinic
_symmetry_space_group_name_Hall '-P 1'
_symmetry_space_group_name_H-M 'P -1'
_atom_sites_solution_hydrogens geom
_atom_sites_solution_primary direct
_atom_sites_solution_secondary difmap
_audit_creation_method SHELXL-97
_cell_angle_alpha 93.236(3)
_cell_angle_beta 91.236(3)
_cell_angle_gamma 90.298(3)
_cell_formula_units_Z 12
_cell_length_a 11.2578(7)
_cell_length_b 19.6623(11)
_cell_length_c 19.8130(12)
_cell_measurement_reflns_used 9892
_cell_measurement_temperature 120(2)
_cell_measurement_theta_max 31.01
_cell_measurement_theta_min 2.71
_cell_volume 4377.6(5)
_computing_cell_refinement 'Bruker SAINT'
_computing_data_collection 'Bruker APEX2'
_computing_data_reduction 'Bruker SAINT'
_computing_molecular_graphics 'Bruker SHELXTL'
_computing_publication_material 'Bruker SHELXTL'
_computing_structure_refinement 'SHELXL-97 (Sheldrick, 2008)'
_computing_structure_solution 'SHELXS-97 (Sheldrick, 2008)'
_diffrn_ambient_temperature 120(2)
_diffrn_measured_fraction_theta_full 0.988
_diffrn_measured_fraction_theta_max 0.988
_diffrn_measurement_device_type 'Bruker APEX-II CCD'
_diffrn_measurement_method '\f and \w scans'
_diffrn_radiation_monochromator graphite
_diffrn_radiation_source 'fine-focus sealed tube'
_diffrn_radiation_type MoK\a
_diffrn_radiation_wavelength 0.71073
_diffrn_reflns_av_R_equivalents 0.0687
_diffrn_reflns_av_sigmaI/netI 0.0859
_diffrn_reflns_limit_h_max 16
_diffrn_reflns_limit_h_min -16
_diffrn_reflns_limit_k_max 27
_diffrn_reflns_limit_k_min -28
_diffrn_reflns_limit_l_max 28
_diffrn_reflns_limit_l_min -28
_diffrn_reflns_number 88500
_diffrn_reflns_theta_full 31.00
_diffrn_reflns_theta_max 31.00
_diffrn_reflns_theta_min 1.04
_exptl_absorpt_coefficient_mu 0.111
_exptl_absorpt_correction_T_max 0.9825
_exptl_absorpt_correction_T_min 0.9740
_exptl_absorpt_correction_type multi-scan
_exptl_absorpt_process_details SADABS
_exptl_crystal_colour colourless
_exptl_crystal_density_diffrn 1.444
_exptl_crystal_density_method 'not measured'
_exptl_crystal_description prism
_exptl_crystal_F_000 1992
_exptl_crystal_size_max 0.24
_exptl_crystal_size_mid 0.22
_exptl_crystal_size_min 0.16
_refine_diff_density_max 0.433
_refine_diff_density_min -0.386
_refine_diff_density_rms 0.076
_refine_ls_extinction_coef 0.0040(4)
_refine_ls_extinction_expression Fc^*^=kFc[1+0.001xFc^2^\l^3^/sin(2\q)]^-1/4^
_refine_ls_extinction_method SHELXL
_refine_ls_goodness_of_fit_ref 1.024
_refine_ls_hydrogen_treatment mixed
_refine_ls_matrix_type full
_refine_ls_number_parameters 1298
_refine_ls_number_reflns 27578
_refine_ls_number_restraints 0
_refine_ls_restrained_S_all 1.024
_refine_ls_R_factor_all 0.1427
_refine_ls_R_factor_gt 0.0646
_refine_ls_shift/su_max 0.001
_refine_ls_shift/su_mean 0.000
_refine_ls_structure_factor_coef Fsqd
_refine_ls_weighting_details 'calc w=1/[\s^2^(Fo^2^)+(0.0850P)^2^+0.0000P] where P=(Fo^2^+2Fc^2^)/3'
_refine_ls_weighting_scheme calc
_refine_ls_wR_factor_gt 0.1496
_refine_ls_wR_factor_ref 0.1850
_reflns_number_gt 14241
_reflns_number_total 27578
_reflns_threshold_expression >2sigma(I)
_cod_data_source_file cg300180b_si_001.cif
_cod_data_source_block sp1002m
_cod_depositor_comments
;
The following automatic conversions were performed:

'_symmetry_cell_setting' value 'Triclinic' changed to 'triclinic'
according to /home/saulius/struct/CIF-dictionaries/cif_core.dic
dictionary named 'cif_core.dic' version 2.4.1 from 2010-06-29.

Automatic conversion script
Id: cif_fix_values 1715 2011-07-08 13:25:40Z adriana 
;
_cod_original_sg_symbol_H-M P-1
_cod_database_code 4506070

loop_
_symmetry_equiv_pos_as_xyz
'x, y, z'
'-x, -y, -z'

loop_
_atom_site_label
_atom_site_type_symbol
_atom_site_fract_x
_atom_site_fract_y
_atom_site_fract_z
_atom_site_U_iso_or_equiv
_atom_site_adp_type
_atom_site_occupancy
_atom_site_symmetry_multiplicity
_atom_site_calc_flag
_atom_site_refinement_flags
N11_1 N 0.61727(15) 1.11456(9) 0.26831(8) 0.0270(4) Uani 1 1 d .
C12_1 C 0.69720(18) 1.07054(10) 0.24277(10) 0.0281(4) Uani 1 1 d .
H12_1 H 0.6703 1.0267 0.2263 0.034 Uiso 1 1 calc R
C13_1 C 0.81655(18) 1.08568(10) 0.23921(10) 0.0272(4) Uani 1 1 d .
H13_1 H 0.8708 1.0523 0.2224 0.033 Uiso 1 1 calc R
C14_1 C 0.85624(17) 1.15059(10) 0.26063(10) 0.0230(4) Uani 1 1 d .
C15_1 C 0.77448(16) 1.19659(10) 0.28724(10) 0.0234(4) Uani 1 1 d .
H15_1 H 0.7985 1.2412 0.3030 0.028 Uiso 1 1 calc R
C16_1 C 0.65691(17) 1.17614(10) 0.29042(10) 0.0267(4) Uani 1 1 d .
H16_1 H 0.6014 1.2076 0.3094 0.032 Uiso 1 1 calc R
C17_1 C 0.98742(17) 1.16504(10) 0.25763(10) 0.0241(4) Uani 1 1 d .
N17_1 N 1.02186(14) 1.23156(8) 0.25869(8) 0.0240(4) Uani 1 1 d .
H17_1 H 0.9678(19) 1.2645(11) 0.2586(10) 0.029 Uiso 1 1 d .
O17_1 O 1.05652(13) 1.11744(7) 0.25469(9) 0.0398(4) Uani 1 1 d .
N21_1 N 1.14798(14) 1.32391(8) 0.26055(9) 0.0281(4) Uani 1 1 d .
C22_1 C 1.13921(16) 1.25597(10) 0.25765(10) 0.0219(4) Uani 1 1 d .
C23_1 C 1.23891(17) 1.21432(11) 0.25355(10) 0.0275(4) Uani 1 1 d .
H23_1 H 1.2312 1.1661 0.2521 0.033 Uiso 1 1 calc R
C24_1 C 1.34939(18) 1.24515(11) 0.25161(11) 0.0306(5) Uani 1 1 d .
H24_1 H 1.4187 1.2179 0.2480 0.037 Uiso 1 1 calc R
C25_1 C 1.35955(19) 1.31513(11) 0.25487(12) 0.0350(5) Uani 1 1 d .
H25_1 H 1.4350 1.3370 0.2540 0.042 Uiso 1 1 calc R
C26_1 C 1.25720(18) 1.35198(11) 0.25934(12) 0.0348(5) Uani 1 1 d .
H26_1 H 1.2635 1.4003 0.2617 0.042 Uiso 1 1 calc R
N31_1 N 0.84071(15) 1.79783(9) 0.23750(9) 0.0307(4) Uani 1 1 d .
C32_1 C 0.75524(19) 1.84248(11) 0.22433(11) 0.0327(5) Uani 1 1 d .
H32_1 H 0.7778 1.8881 0.2173 0.039 Uiso 1 1 calc R
C33_1 C 0.63555(19) 1.82575(10) 0.22038(11) 0.0310(5) Uani 1 1 d .
H33_1 H 0.5778 1.8592 0.2111 0.037 Uiso 1 1 calc R
C34_1 C 0.60154(17) 1.75908(10) 0.23017(9) 0.0233(4) Uani 1 1 d .
C35_1 C 0.68862(18) 1.71288(11) 0.24409(11) 0.0320(5) Uani 1 1 d .
H35_1 H 0.6687 1.6668 0.2511 0.038 Uiso 1 1 calc R
C36_1 C 0.80595(19) 1.73454(11) 0.24779(12) 0.0347(5) Uani 1 1 d .
H36_1 H 0.8651 1.7023 0.2583 0.042 Uiso 1 1 calc R
C37_1 C 0.47051(17) 1.74300(10) 0.22509(10) 0.0243(4) Uani 1 1 d .
N37_1 N 0.43811(15) 1.67671(8) 0.23206(9) 0.0244(4) Uani 1 1 d .
H37_1 H 0.4921(19) 1.6472(11) 0.2382(11) 0.029 Uiso 1 1 d .
O37_1 O 0.39989(12) 1.78801(7) 0.21482(8) 0.0325(3) Uani 1 1 d .
N41_1 N 0.31449(14) 1.58326(8) 0.23454(9) 0.0256(4) Uani 1 1 d .
C42_1 C 0.32135(17) 1.65076(10) 0.22950(10) 0.0225(4) Uani 1 1 d .
C43_1 C 0.22096(18) 1.69047(11) 0.22249(11) 0.0302(5) Uani 1 1 d .
H43_1 H 0.2276 1.7383 0.2188 0.036 Uiso 1 1 calc R
C44_1 C 0.11100(19) 1.65885(11) 0.22095(12) 0.0354(5) Uani 1 1 d .
H44_1 H 0.0410 1.6851 0.2161 0.043 Uiso 1 1 calc R
C45_1 C 0.10233(18) 1.58952(11) 0.22641(11) 0.0333(5) Uani 1 1 d .
H45_1 H 0.0274 1.5671 0.2258 0.040 Uiso 1 1 calc R
C46_1 C 0.20612(18) 1.55424(11) 0.23274(11) 0.0304(5) Uani 1 1 d .
H46_1 H 0.2012 1.5063 0.2361 0.037 Uiso 1 1 calc R
C51_1 C 0.87970(17) 1.40654(10) 0.26056(10) 0.0242(4) Uani 1 1 d .
O51_1 O 0.99246(12) 1.42511(7) 0.25677(8) 0.0322(3) Uani 1 1 d .
H51_1 H 1.041(2) 1.3847(12) 0.2579(11) 0.039 Uiso 1 1 d .
O52_1 O 0.84928(12) 1.34767(7) 0.26662(8) 0.0300(3) Uani 1 1 d .
C52_1 C 0.79454(17) 1.46436(10) 0.25591(11) 0.0281(4) Uani 1 1 d .
H52A_1 H 0.8067 1.4864 0.2129 0.034 Uiso 1 1 calc R
H52B_1 H 0.8122 1.4986 0.2934 0.034 Uiso 1 1 calc R
C53_1 C 0.66536(17) 1.44234(10) 0.25921(11) 0.0256(4) Uani 1 1 d .
H53A_1 H 0.6484 1.4065 0.2231 0.031 Uiso 1 1 calc R
H53B_1 H 0.6520 1.4224 0.3032 0.031 Uiso 1 1 calc R
C54_1 C 0.58091(17) 1.50042(10) 0.25114(10) 0.0226(4) Uani 1 1 d .
O54_1 O 0.46799(12) 1.48163(7) 0.25333(7) 0.0281(3) Uani 1 1 d .
H54_1 H 0.4187(19) 1.5210(11) 0.2450(11) 0.034 Uiso 1 1 d .
O55_1 O 0.61181(12) 1.55863(7) 0.24264(7) 0.0278(3) Uani 1 1 d .
C61_1 C 0.37193(17) 1.01157(10) 0.26039(10) 0.0248(4) Uani 1 1 d .
O61_1 O 0.39244(13) 1.07562(7) 0.28283(7) 0.0287(3) Uani 1 1 d .
H61_1 H 0.475(2) 1.0857(11) 0.2780(11) 0.034 Uiso 1 1 d .
O62_1 O 0.44676(13) 0.97694(8) 0.23280(9) 0.0420(4) Uani 1 1 d .
C62_1 C 0.24657(17) 0.98933(9) 0.27190(10) 0.0243(4) Uani 1 1 d .
H62A_1 H 0.1912 1.0210 0.2504 0.029 Uiso 1 1 calc R
H62B_1 H 0.2320 0.9920 0.3211 0.029 Uiso 1 1 calc R
C63_1 C 0.22050(17) 0.91734(10) 0.24368(11) 0.0251(4) Uani 1 1 d .
H63A_1 H 0.2513 0.9119 0.1973 0.030 Uiso 1 1 calc R
H63B_1 H 0.2634 0.8849 0.2717 0.030 Uiso 1 1 calc R
C64_1 C 0.09072(18) 0.89957(10) 0.24174(10) 0.0258(4) Uani 1 1 d .
O64_1 O 0.07158(13) 0.83308(7) 0.23556(9) 0.0363(4) Uani 1 1 d .
H64_1 H -0.008(2) 0.8276(12) 0.2351(12) 0.044 Uiso 1 1 d .
O65_1 O 0.01104(13) 0.94008(8) 0.24356(10) 0.0499(5) Uani 1 1 d .
N11_2 N 0.65324(15) 0.50207(9) 0.59506(9) 0.0315(4) Uani 1 1 d .
C12_2 C 0.74078(19) 0.45770(11) 0.60087(11) 0.0323(5) Uani 1 1 d .
H12_2 H 0.7206 0.4118 0.6082 0.039 Uiso 1 1 calc R
C13_2 C 0.86028(19) 0.47461(11) 0.59688(11) 0.0322(5) Uani 1 1 d .
H13_2 H 0.9200 0.4412 0.6021 0.039 Uiso 1 1 calc R
C14_2 C 0.89046(17) 0.54124(10) 0.58518(10) 0.0251(4) Uani 1 1 d .
C15_2 C 0.80068(19) 0.58769(11) 0.57976(13) 0.0402(6) Uani 1 1 d .
H15_2 H 0.8181 0.6340 0.5725 0.048 Uiso 1 1 calc R
C16_2 C 0.6842(2) 0.56583(12) 0.58510(14) 0.0454(6) Uani 1 1 d .
H16_2 H 0.6229 0.5985 0.5814 0.054 Uiso 1 1 calc R
C17_2 C 1.02040(18) 0.55686(10) 0.57905(10) 0.0272(4) Uani 1 1 d .
N17_2 N 1.05129(15) 0.62367(8) 0.57219(9) 0.0248(4) Uani 1 1 d .
H17_2 H 0.9945(19) 0.6572(11) 0.5735(10) 0.030 Uiso 1 1 d .
O17_2 O 1.09233(13) 0.51123(8) 0.58022(9) 0.0435(4) Uani 1 1 d .
N21_2 N 1.17303(14) 0.71606(8) 0.55900(8) 0.0248(4) Uani 1 1 d .
C22_2 C 1.16665(17) 0.64836(10) 0.56233(10) 0.0237(4) Uani 1 1 d .
C23_2 C 1.26604(17) 0.60689(11) 0.55446(11) 0.0298(5) Uani 1 1 d .
H23_2 H 1.2603 0.5590 0.5581 0.036 Uiso 1 1 calc R
C24_2 C 1.37311(18) 0.63758(11) 0.54121(12) 0.0338(5) Uani 1 1 d .
H24_2 H 1.4418 0.6104 0.5345 0.041 Uiso 1 1 calc R
C25_2 C 1.38121(18) 0.70748(11) 0.53754(11) 0.0327(5) Uani 1 1 d .
H25_2 H 1.4544 0.7291 0.5286 0.039 Uiso 1 1 calc R
C26_2 C 1.27918(17) 0.74422(11) 0.54729(10) 0.0283(4) Uani 1 1 d .
H26_2 H 1.2838 0.7924 0.5457 0.034 Uiso 1 1 calc R
N31_2 N 0.87926(15) 1.18698(9) 0.58915(9) 0.0284(4) Uani 1 1 d .
C32_2 C 0.79952(18) 1.23155(11) 0.61339(10) 0.0293(5) Uani 1 1 d .
H32_2 H 0.8264 1.2756 0.6292 0.035 Uiso 1 1 calc R
C33_2 C 0.67930(18) 1.21659(10) 0.61655(10) 0.0280(4) Uani 1 1 d .
H33_2 H 0.6252 1.2501 0.6332 0.034 Uiso 1 1 calc R
C34_2 C 0.63925(17) 1.15170(10) 0.59496(10) 0.0239(4) Uani 1 1 d .
C35_2 C 0.72095(17) 1.10519(10) 0.56949(10) 0.0257(4) Uani 1 1 d .
H35_2 H 0.6966 1.0606 0.5538 0.031 Uiso 1 1 calc R
C36_2 C 0.83943(17) 1.12509(10) 0.56732(10) 0.0267(4) Uani 1 1 d .
H36_2 H 0.8951 1.0931 0.5494 0.032 Uiso 1 1 calc R
C37_2 C 0.50772(17) 1.13786(10) 0.59915(10) 0.0258(4) Uani 1 1 d .
N37_2 N 0.47198(14) 1.07150(8) 0.59373(8) 0.0234(4) Uani 1 1 d .
H37_2 H 0.5261(19) 1.0372(11) 0.5861(10) 0.028 Uiso 1 1 d .
O37_2 O 0.44059(13) 1.18575(7) 0.60722(9) 0.0442(4) Uani 1 1 d .
N41_2 N 0.34296(14) 0.97980(8) 0.59059(8) 0.0235(3) Uani 1 1 d .
C42_2 C 0.35413(16) 1.04773(9) 0.59888(10) 0.0217(4) Uani 1 1 d .
C43_2 C 0.25753(17) 1.08964(10) 0.61250(10) 0.0275(4) Uani 1 1 d .
H43_2 H 0.2670 1.1377 0.6176 0.033 Uiso 1 1 calc R
C44_2 C 0.14708(18) 1.05950(11) 0.61838(11) 0.0299(5) Uani 1 1 d .
H44_2 H 0.0797 1.0870 0.6280 0.036 Uiso 1 1 calc R
C45_2 C 0.13444(18) 0.98958(10) 0.61024(11) 0.0295(5) Uani 1 1 d .
H45_2 H 0.0593 0.9681 0.6142 0.035 Uiso 1 1 calc R
C46_2 C 0.23417(17) 0.95251(10) 0.59628(10) 0.0267(4) Uani 1 1 d .
H46_2 H 0.2261 0.9044 0.5902 0.032 Uiso 1 1 calc R
C51_2 C 0.90601(17) 0.80080(10) 0.57372(10) 0.0231(4) Uani 1 1 d .
O51_2 O 1.01877(12) 0.81989(7) 0.57113(7) 0.0291(3) Uani 1 1 d .
H51_2 H 1.065(2) 0.7787(12) 0.5712(11) 0.035 Uiso 1 1 d .
O52_2 O 0.87594(12) 0.74146(7) 0.57748(7) 0.0284(3) Uani 1 1 d .
C52_2 C 0.82113(17) 0.85928(10) 0.57362(11) 0.0256(4) Uani 1 1 d .
H52A_2 H 0.8411 0.8885 0.5363 0.031 Uiso 1 1 calc R
H52B_2 H 0.8312 0.8870 0.6166 0.031 Uiso 1 1 calc R
C53_2 C 0.69200(17) 0.83683(9) 0.56531(11) 0.0261(4) Uani 1 1 d .
H53A_2 H 0.6811 0.8107 0.5214 0.031 Uiso 1 1 calc R
H53B_2 H 0.6729 0.8061 0.6015 0.031 Uiso 1 1 calc R
C54_2 C 0.60723(17) 0.89555(10) 0.56801(10) 0.0224(4) Uani 1 1 d .
O54_2 O 0.49474(12) 0.87631(7) 0.57167(7) 0.0274(3) Uani 1 1 d .
H54_2 H 0.4472(19) 0.9173(11) 0.5708(10) 0.033 Uiso 1 1 d .
O55_2 O 0.63780(12) 0.95474(7) 0.56597(7) 0.0278(3) Uani 1 1 d .
C61_2 C 0.40387(18) 0.40347(10) 0.60097(11) 0.0263(4) Uani 1 1 d .
O61_2 O 0.42289(13) 0.46937(7) 0.59414(8) 0.0333(4) Uani 1 1 d .
H61_2 H 0.504(2) 0.4776(12) 0.5984(11) 0.040 Uiso 1 1 d .
O62_2 O 0.48369(13) 0.36362(7) 0.60831(9) 0.0432(4) Uani 1 1 d .
C62_2 C 0.27401(17) 0.38547(10) 0.60087(11) 0.0283(4) Uani 1 1 d .
H62A_2 H 0.2306 0.4143 0.5693 0.034 Uiso 1 1 calc R
H62B_2 H 0.2430 0.3956 0.6467 0.034 Uiso 1 1 calc R
C63_2 C 0.25026(17) 0.31114(10) 0.58013(11) 0.0273(4) Uani 1 1 d .
H63A_2 H 0.2694 0.3028 0.5318 0.033 Uiso 1 1 calc R
H63B_2 H 0.3035 0.2825 0.6068 0.033 Uiso 1 1 calc R
C64_2 C 0.12320(18) 0.29016(10) 0.59040(11) 0.0280(4) Uani 1 1 d .
O64_2 O 0.10581(13) 0.22404(7) 0.57649(8) 0.0297(3) Uani 1 1 d .
H64_2 H 0.026(2) 0.2136(11) 0.5804(11) 0.036 Uiso 1 1 d .
O65_2 O 0.04590(14) 0.32791(8) 0.61042(10) 0.0488(5) Uani 1 1 d .
N11_3 N 0.63498(14) -0.14809(8) 0.89702(8) 0.0254(4) Uani 1 1 d .
C12_3 C 0.71863(18) -0.19325(10) 0.91201(10) 0.0277(4) Uani 1 1 d .
H12_3 H 0.6945 -0.2385 0.9194 0.033 Uiso 1 1 calc R
C13_3 C 0.83870(17) -0.17743(10) 0.91738(10) 0.0254(4) Uani 1 1 d .
H13_3 H 0.8952 -0.2113 0.9274 0.030 Uiso 1 1 calc R
C14_3 C 0.87480(16) -0.11108(9) 0.90789(9) 0.0216(4) Uani 1 1 d .
C15_3 C 0.78908(16) -0.06369(10) 0.89230(10) 0.0237(4) Uani 1 1 d .
H15_3 H 0.8106 -0.0179 0.8854 0.028 Uiso 1 1 calc R
C16_3 C 0.67121(17) -0.08467(10) 0.88698(10) 0.0256(4) Uani 1 1 d .
H16_3 H 0.6130 -0.0522 0.8756 0.031 Uiso 1 1 calc R
C17_3 C 1.00611(17) -0.09644(9) 0.91400(10) 0.0226(4) Uani 1 1 d .
N17_3 N 1.04096(14) -0.02943(8) 0.91867(8) 0.0225(3) Uani 1 1 d .
H17_3 H 0.9904(18) 0.0068(11) 0.9188(10) 0.027 Uiso 1 1 d .
O17_3 O 1.07534(12) -0.14373(7) 0.91535(8) 0.0350(4) Uani 1 1 d .
N21_3 N 1.16897(14) 0.06268(8) 0.92605(8) 0.0239(4) Uani 1 1 d .
C22_3 C 1.15880(16) -0.00551(9) 0.92510(9) 0.0206(4) Uani 1 1 d .
C23_3 C 1.25766(17) -0.04740(10) 0.92960(10) 0.0261(4) Uani 1 1 d .
H23_3 H 1.2489 -0.0955 0.9285 0.031 Uiso 1 1 calc R
C24_3 C 1.36872(17) -0.01720(10) 0.93566(11) 0.0281(4) Uani 1 1 d .
H24_3 H 1.4373 -0.0448 0.9394 0.034 Uiso 1 1 calc R
C25_3 C 1.38094(17) 0.05272(10) 0.93632(10) 0.0285(5) Uani 1 1 d .
H25_3 H 1.4568 0.0741 0.9401 0.034 Uiso 1 1 calc R
C26_3 C 1.27845(17) 0.09008(10) 0.93129(10) 0.0266(4) Uani 1 1 d .
H26_3 H 1.2856 0.1383 0.9315 0.032 Uiso 1 1 calc R
N31_3 N 0.85415(15) 0.54273(9) 0.92191(9) 0.0288(4) Uani 1 1 d .
C32_3 C 0.76809(18) 0.58495(10) 0.90334(11) 0.0278(4) Uani 1 1 d .
H32_3 H 0.7899 0.6292 0.8909 0.033 Uiso 1 1 calc R
C33_3 C 0.64913(18) 0.56730(10) 0.90140(10) 0.0264(4) Uani 1 1 d .
H33_3 H 0.5906 0.5989 0.8883 0.032 Uiso 1 1 calc R
C34_3 C 0.61637(17) 0.50230(9) 0.91896(9) 0.0222(4) Uani 1 1 d .
C35_3 C 0.70475(17) 0.45894(10) 0.93948(10) 0.0268(4) Uani 1 1 d .
H35_3 H 0.6857 0.4145 0.9527 0.032 Uiso 1 1 calc R
C36_3 C 0.82154(18) 0.48144(10) 0.94042(11) 0.0291(5) Uani 1 1 d .
H36_3 H 0.8816 0.4515 0.9551 0.035 Uiso 1 1 calc R
C37_3 C 0.48587(16) 0.48466(9) 0.91468(9) 0.0214(4) Uani 1 1 d .
N37_3 N 0.45520(14) 0.41844(8) 0.92273(8) 0.0224(3) Uani 1 1 d .
H37_3 H 0.5107(19) 0.3855(11) 0.9284(10) 0.027 Uiso 1 1 d .
O37_3 O 0.41377(12) 0.52907(7) 0.90420(8) 0.0320(3) Uani 1 1 d .
N41_3 N 0.33319(14) 0.32556(8) 0.93423(9) 0.0259(4) Uani 1 1 d .
C42_3 C 0.33893(17) 0.39169(9) 0.92165(10) 0.0223(4) Uani 1 1 d .
C43_3 C 0.23785(17) 0.42975(10) 0.90929(10) 0.0266(4) Uani 1 1 d .
H43_3 H 0.2437 0.4766 0.9005 0.032 Uiso 1 1 calc R
C44_3 C 0.12899(18) 0.39754(11) 0.91011(11) 0.0314(5) Uani 1 1 d .
H44_3 H 0.0586 0.4224 0.9015 0.038 Uiso 1 1 calc R
C45_3 C 0.12125(18) 0.32930(11) 0.92338(12) 0.0327(5) Uani 1 1 d .
H45_3 H 0.0467 0.3066 0.9244 0.039 Uiso 1 1 calc R
C46_3 C 0.22560(18) 0.29581(10) 0.93499(11) 0.0302(5) Uani 1 1 d .
H46_3 H 0.2216 0.2489 0.9441 0.036 Uiso 1 1 calc R
C51_3 C 0.90277(17) 0.14753(10) 0.92895(10) 0.0229(4) Uani 1 1 d .
O51_3 O 1.01548(12) 0.16652(7) 0.92812(7) 0.0287(3) Uani 1 1 d .
H51_3 H 1.0650(19) 0.1243(12) 0.9279(11) 0.034 Uiso 1 1 d .
O52_3 O 0.87121(12) 0.08784(7) 0.92482(7) 0.0282(3) Uani 1 1 d .
C52_3 C 0.81853(17) 0.20643(10) 0.93534(11) 0.0264(4) Uani 1 1 d .
H52A_3 H 0.8283 0.2351 0.8963 0.032 Uiso 1 1 calc R
H52B_3 H 0.8396 0.2347 0.9769 0.032 Uiso 1 1 calc R
C53_3 C 0.68874(17) 0.18444(10) 0.93829(11) 0.0254(4) Uani 1 1 d .
H53A_3 H 0.6697 0.1528 0.8988 0.030 Uiso 1 1 calc R
H53B_3 H 0.6774 0.1594 0.9796 0.030 Uiso 1 1 calc R
C54_3 C 0.60412(17) 0.24311(10) 0.93848(10) 0.0229(4) Uani 1 1 d .
O54_3 O 0.49176(12) 0.22374(7) 0.94420(8) 0.0303(3) Uani 1 1 d .
H54_3 H 0.448(2) 0.2638(12) 0.9404(11) 0.036 Uiso 1 1 d .
O55_3 O 0.63347(12) 0.30214(7) 0.93379(7) 0.0283(3) Uani 1 1 d .
C61_3 C 0.38701(17) -0.25239(10) 0.88404(10) 0.0248(4) Uani 1 1 d .
O61_3 O 0.40559(13) -0.18596(7) 0.88803(8) 0.0339(4) Uani 1 1 d .
H61_3 H 0.490(2) -0.1761(11) 0.8920(11) 0.041 Uiso 1 1 d .
O62_3 O 0.46701(14) -0.29269(8) 0.88290(11) 0.0539(5) Uani 1 1 d .
C62_3 C 0.25751(17) -0.27122(10) 0.87916(11) 0.0266(4) Uani 1 1 d .
H62A_3 H 0.2311 -0.2725 0.8311 0.032 Uiso 1 1 calc R
H62B_3 H 0.2113 -0.2355 0.9039 0.032 Uiso 1 1 calc R
C63_3 C 0.23069(16) -0.33947(9) 0.90758(10) 0.0241(4) Uani 1 1 d .
H63A_3 H 0.2751 -0.3753 0.8819 0.029 Uiso 1 1 calc R
H63B_3 H 0.2593 -0.3386 0.9552 0.029 Uiso 1 1 calc R
C64_3 C 0.10118(17) -0.35763(10) 0.90468(10) 0.0249(4) Uani 1 1 d .
O64_3 O 0.08209(13) -0.42236(7) 0.91648(9) 0.0380(4) Uani 1 1 d .
H64_3 H -0.001(2) -0.4296(12) 0.9183(12) 0.046 Uiso 1 1 d .
O65_3 O 0.02109(13) -0.31936(8) 0.89319(10) 0.0503(5) Uani 1 1 d .

loop_
_atom_site_aniso_label
_atom_site_aniso_U_11
_atom_site_aniso_U_22
_atom_site_aniso_U_33
_atom_site_aniso_U_23
_atom_site_aniso_U_13
_atom_site_aniso_U_12
N11_1 0.0236(9) 0.0251(9) 0.0325(9) 0.0030(7) 0.0014(7) -0.0054(7)
C12_1 0.0266(11) 0.0248(11) 0.0325(11) -0.0010(8) 0.0013(8) -0.0094(8)
C13_1 0.0263(11) 0.0240(11) 0.0311(11) -0.0011(8) 0.0029(8) -0.0050(8)
C14_1 0.0206(10) 0.0213(10) 0.0275(10) 0.0053(8) -0.0003(8) -0.0037(7)
C15_1 0.0200(10) 0.0192(10) 0.0313(11) 0.0038(8) -0.0008(8) -0.0036(7)
C16_1 0.0222(10) 0.0226(11) 0.0351(11) 0.0022(8) 0.0005(8) -0.0024(8)
C17_1 0.0203(10) 0.0197(10) 0.0321(11) 0.0003(8) 0.0006(8) -0.0021(8)
N17_1 0.0164(8) 0.0191(9) 0.0368(10) 0.0046(7) 0.0009(7) -0.0005(6)
O17_1 0.0242(8) 0.0205(8) 0.0750(12) 0.0038(7) 0.0052(8) 0.0017(6)
N21_1 0.0190(8) 0.0217(9) 0.0442(11) 0.0080(7) -0.0021(7) -0.0030(7)
C22_1 0.0173(9) 0.0213(10) 0.0274(10) 0.0049(8) 0.0001(7) -0.0025(7)
C23_1 0.0216(10) 0.0240(11) 0.0368(12) 0.0014(9) 0.0006(8) 0.0005(8)
C24_1 0.0193(10) 0.0311(12) 0.0416(12) 0.0032(9) -0.0002(9) 0.0011(8)
C25_1 0.0231(11) 0.0320(13) 0.0506(14) 0.0091(10) 0.0004(10) -0.0079(9)
C26_1 0.0230(11) 0.0238(11) 0.0587(15) 0.0130(10) -0.0046(10) -0.0061(8)
N31_1 0.0275(10) 0.0274(10) 0.0371(10) 0.0016(8) 0.0010(8) -0.0086(7)
C32_1 0.0331(12) 0.0222(11) 0.0430(13) 0.0053(9) -0.0017(10) -0.0089(9)
C33_1 0.0301(11) 0.0220(11) 0.0411(12) 0.0054(9) -0.0034(9) -0.0035(8)
C34_1 0.0259(10) 0.0190(10) 0.0249(10) 0.0009(8) 0.0022(8) -0.0028(8)
C35_1 0.0238(11) 0.0234(11) 0.0495(14) 0.0070(9) 0.0026(9) -0.0039(8)
C36_1 0.0257(11) 0.0275(12) 0.0514(14) 0.0056(10) 0.0036(10) -0.0028(9)
C37_1 0.0218(10) 0.0199(10) 0.0314(11) 0.0023(8) 0.0012(8) -0.0004(8)
N37_1 0.0193(8) 0.0171(9) 0.0370(10) 0.0033(7) -0.0010(7) -0.0008(6)
O37_1 0.0254(8) 0.0212(8) 0.0513(10) 0.0064(7) 0.0026(7) 0.0032(6)
N41_1 0.0188(8) 0.0190(9) 0.0390(10) 0.0019(7) -0.0020(7) -0.0003(6)
C42_1 0.0203(10) 0.0206(10) 0.0265(10) 0.0014(8) 0.0013(7) -0.0011(7)
C43_1 0.0258(11) 0.0210(11) 0.0442(13) 0.0042(9) 0.0025(9) 0.0012(8)
C44_1 0.0197(11) 0.0305(12) 0.0566(15) 0.0052(10) 0.0010(10) 0.0043(9)
C45_1 0.0202(10) 0.0299(12) 0.0500(14) 0.0043(10) -0.0003(9) -0.0042(8)
C46_1 0.0255(11) 0.0219(11) 0.0439(13) 0.0030(9) -0.0016(9) -0.0035(8)
C51_1 0.0210(10) 0.0205(10) 0.0310(11) 0.0015(8) -0.0028(8) -0.0023(8)
O51_1 0.0195(7) 0.0191(8) 0.0581(10) 0.0035(7) -0.0014(7) 0.0004(6)
O52_1 0.0220(7) 0.0168(7) 0.0513(9) 0.0036(6) -0.0001(6) -0.0006(5)
C52_1 0.0237(10) 0.0172(10) 0.0432(12) 0.0017(9) -0.0035(9) -0.0013(8)
C53_1 0.0233(10) 0.0179(10) 0.0356(11) 0.0015(8) -0.0007(8) 0.0004(8)
C54_1 0.0203(10) 0.0191(10) 0.0282(10) 0.0004(8) 0.0001(8) -0.0021(7)
O54_1 0.0194(7) 0.0186(7) 0.0465(9) 0.0035(6) 0.0003(6) 0.0005(5)
O55_1 0.0249(8) 0.0173(7) 0.0413(9) 0.0018(6) 0.0019(6) -0.0010(6)
C61_1 0.0215(10) 0.0199(10) 0.0332(11) 0.0042(8) -0.0005(8) -0.0008(8)
O61_1 0.0220(7) 0.0200(7) 0.0437(9) -0.0019(6) 0.0032(6) -0.0070(6)
O62_1 0.0238(8) 0.0241(8) 0.0777(12) -0.0053(8) 0.0123(8) -0.0020(6)
C62_1 0.0210(10) 0.0186(10) 0.0332(11) 0.0024(8) -0.0001(8) -0.0032(7)
C63_1 0.0194(10) 0.0203(10) 0.0356(11) 0.0009(8) -0.0012(8) -0.0008(7)
C64_1 0.0252(11) 0.0185(10) 0.0336(11) -0.0004(8) 0.0004(8) -0.0024(8)
O64_1 0.0228(8) 0.0172(8) 0.0687(11) 0.0020(7) -0.0031(7) -0.0057(6)
O65_1 0.0220(8) 0.0220(9) 0.1048(15) -0.0070(9) 0.0058(9) 0.0009(6)
N11_2 0.0283(10) 0.0258(10) 0.0398(10) -0.0036(8) 0.0012(8) -0.0106(7)
C12_2 0.0319(12) 0.0243(11) 0.0409(13) 0.0037(9) 0.0051(9) -0.0089(9)
C13_2 0.0293(12) 0.0234(11) 0.0443(13) 0.0051(9) 0.0020(9) -0.0027(8)
C14_2 0.0226(10) 0.0220(10) 0.0306(11) 0.0011(8) -0.0013(8) -0.0029(8)
C15_2 0.0256(12) 0.0231(12) 0.0721(17) 0.0089(11) -0.0058(11) -0.0058(9)
C16_2 0.0236(12) 0.0277(13) 0.085(2) 0.0067(12) -0.0057(12) -0.0038(9)
C17_2 0.0242(10) 0.0213(11) 0.0367(12) 0.0056(9) 0.0005(8) -0.0013(8)
N17_2 0.0208(9) 0.0179(9) 0.0360(10) 0.0031(7) 0.0002(7) -0.0007(6)
O17_2 0.0274(8) 0.0227(8) 0.0822(13) 0.0151(8) 0.0077(8) 0.0023(6)
N21_2 0.0220(9) 0.0203(9) 0.0322(9) 0.0026(7) 0.0008(7) -0.0027(6)
C22_2 0.0201(10) 0.0225(10) 0.0282(10) 0.0007(8) -0.0024(8) -0.0033(7)
C23_2 0.0210(10) 0.0243(11) 0.0443(13) 0.0049(9) -0.0019(9) 0.0000(8)
C24_2 0.0203(11) 0.0309(12) 0.0502(14) 0.0024(10) 0.0001(9) 0.0022(8)
C25_2 0.0209(10) 0.0317(12) 0.0459(13) 0.0046(10) 0.0029(9) -0.0073(8)
C26_2 0.0235(10) 0.0246(11) 0.0369(12) 0.0015(9) 0.0021(9) -0.0045(8)
N31_2 0.0242(9) 0.0255(9) 0.0353(10) 0.0010(7) 0.0007(7) -0.0071(7)
C32_2 0.0277(11) 0.0243(11) 0.0354(12) -0.0033(9) 0.0013(9) -0.0068(8)
C33_2 0.0296(11) 0.0211(10) 0.0333(11) -0.0008(8) 0.0052(9) -0.0038(8)
C34_2 0.0225(10) 0.0221(10) 0.0274(10) 0.0041(8) 0.0010(8) -0.0040(8)
C35_2 0.0225(10) 0.0195(10) 0.0350(11) 0.0019(8) 0.0008(8) -0.0039(8)
C36_2 0.0219(10) 0.0204(10) 0.0381(12) 0.0030(8) 0.0014(8) -0.0032(8)
C37_2 0.0209(10) 0.0194(10) 0.0376(12) 0.0041(8) 0.0014(8) -0.0022(8)
N37_2 0.0189(8) 0.0174(8) 0.0341(9) 0.0022(7) 0.0035(7) -0.0010(6)
O37_2 0.0245(8) 0.0182(8) 0.0900(13) 0.0018(8) 0.0063(8) 0.0020(6)
N41_2 0.0214(8) 0.0181(8) 0.0313(9) 0.0031(7) 0.0018(7) -0.0030(6)
C42_2 0.0193(9) 0.0195(10) 0.0264(10) 0.0025(8) 0.0012(7) -0.0026(7)
C43_2 0.0215(10) 0.0207(10) 0.0404(12) 0.0015(9) 0.0028(9) 0.0004(8)
C44_2 0.0211(10) 0.0274(11) 0.0413(12) 0.0020(9) 0.0028(9) 0.0022(8)
C45_2 0.0209(10) 0.0276(11) 0.0405(12) 0.0064(9) 0.0011(9) -0.0027(8)
C46_2 0.0227(10) 0.0205(10) 0.0370(12) 0.0034(8) 0.0001(8) -0.0053(8)
C51_2 0.0210(10) 0.0209(10) 0.0275(10) 0.0010(8) 0.0006(8) -0.0041(8)
O51_2 0.0198(7) 0.0199(7) 0.0475(9) 0.0009(6) 0.0014(6) 0.0004(6)
O52_2 0.0243(7) 0.0178(7) 0.0433(9) 0.0045(6) 0.0012(6) -0.0022(5)
C52_2 0.0230(10) 0.0170(10) 0.0369(11) 0.0020(8) -0.0003(8) -0.0006(7)
C53_2 0.0241(10) 0.0166(10) 0.0375(12) 0.0015(8) 0.0008(8) -0.0010(8)
C54_2 0.0234(10) 0.0179(10) 0.0257(10) 0.0008(7) -0.0006(8) -0.0031(7)
O54_2 0.0183(7) 0.0184(7) 0.0452(9) 0.0000(6) 0.0019(6) -0.0010(5)
O55_2 0.0235(7) 0.0171(7) 0.0432(9) 0.0046(6) 0.0030(6) -0.0014(5)
C61_2 0.0228(10) 0.0193(10) 0.0367(12) -0.0007(8) 0.0035(8) -0.0039(8)
O61_2 0.0239(8) 0.0197(8) 0.0563(10) 0.0036(7) -0.0024(7) -0.0080(6)
O62_2 0.0207(8) 0.0218(8) 0.0869(13) 0.0011(8) 0.0024(8) 0.0002(6)
C62_2 0.0209(10) 0.0198(10) 0.0437(13) -0.0020(9) 0.0016(9) -0.0037(8)
C63_2 0.0186(10) 0.0203(10) 0.0426(12) -0.0030(9) 0.0007(8) -0.0026(7)
C64_2 0.0225(10) 0.0184(10) 0.0428(12) -0.0011(9) 0.0000(9) -0.0033(8)
O64_2 0.0224(7) 0.0176(7) 0.0483(9) -0.0028(6) 0.0006(6) -0.0062(6)
O65_2 0.0245(9) 0.0226(9) 0.0984(15) -0.0094(8) 0.0117(9) -0.0012(6)
N11_3 0.0195(8) 0.0232(9) 0.0336(9) 0.0025(7) 0.0009(7) -0.0045(7)
C12_3 0.0254(11) 0.0212(10) 0.0363(12) 0.0021(8) -0.0009(9) -0.0054(8)
C13_3 0.0237(10) 0.0192(10) 0.0334(11) 0.0031(8) -0.0007(8) -0.0017(8)
C14_3 0.0190(9) 0.0183(10) 0.0274(10) -0.0005(8) 0.0025(7) -0.0030(7)
C15_3 0.0199(10) 0.0194(10) 0.0319(11) 0.0031(8) 0.0004(8) -0.0037(7)
C16_3 0.0221(10) 0.0220(10) 0.0329(11) 0.0033(8) 0.0015(8) -0.0005(8)
C17_3 0.0200(10) 0.0162(9) 0.0315(11) 0.0006(8) 0.0011(8) -0.0009(7)
N17_3 0.0172(8) 0.0153(8) 0.0351(9) 0.0016(7) -0.0004(7) 0.0000(6)
O17_3 0.0221(8) 0.0167(7) 0.0661(11) 0.0015(7) -0.0002(7) 0.0027(6)
N21_3 0.0211(8) 0.0181(8) 0.0324(9) 0.0012(7) 0.0002(7) -0.0014(6)
C22_3 0.0184(9) 0.0179(9) 0.0255(10) 0.0009(7) 0.0001(7) -0.0022(7)
C23_3 0.0219(10) 0.0212(10) 0.0352(11) 0.0025(8) 0.0015(8) 0.0006(8)
C24_3 0.0189(10) 0.0258(11) 0.0396(12) 0.0028(9) -0.0005(8) 0.0019(8)
C25_3 0.0186(10) 0.0293(12) 0.0377(12) 0.0020(9) -0.0003(8) -0.0046(8)
C26_3 0.0223(10) 0.0201(10) 0.0372(12) 0.0007(8) 0.0017(8) -0.0042(8)
N31_3 0.0231(9) 0.0269(10) 0.0366(10) 0.0025(7) 0.0023(7) -0.0077(7)
C32_3 0.0247(11) 0.0186(10) 0.0404(12) 0.0043(9) 0.0014(9) -0.0049(8)
C33_3 0.0242(10) 0.0180(10) 0.0372(12) 0.0019(8) 0.0021(8) -0.0011(8)
C34_3 0.0206(10) 0.0190(10) 0.0268(10) -0.0002(8) 0.0027(8) -0.0047(7)
C35_3 0.0211(10) 0.0222(10) 0.0378(12) 0.0072(9) -0.0004(8) -0.0039(8)
C36_3 0.0213(10) 0.0253(11) 0.0413(12) 0.0063(9) -0.0002(9) -0.0022(8)
C37_3 0.0198(9) 0.0166(9) 0.0279(10) 0.0008(7) 0.0030(7) 0.0004(7)
N37_3 0.0169(8) 0.0157(8) 0.0345(9) 0.0022(7) 0.0006(7) -0.0004(6)
O37_3 0.0234(8) 0.0184(7) 0.0547(10) 0.0060(6) 0.0027(7) 0.0015(6)
N41_3 0.0212(9) 0.0164(8) 0.0400(10) 0.0016(7) -0.0002(7) -0.0018(6)
C42_3 0.0198(10) 0.0187(10) 0.0283(10) 0.0015(8) 0.0002(7) -0.0022(7)
C43_3 0.0207(10) 0.0218(10) 0.0379(12) 0.0062(9) 0.0000(8) -0.0014(8)
C44_3 0.0183(10) 0.0278(11) 0.0482(13) 0.0026(9) -0.0001(9) 0.0021(8)
C45_3 0.0198(10) 0.0267(12) 0.0516(14) 0.0028(10) 0.0001(9) -0.0045(8)
C46_3 0.0216(10) 0.0192(10) 0.0501(13) 0.0044(9) 0.0005(9) -0.0038(8)
C51_3 0.0206(10) 0.0199(10) 0.0281(10) 0.0028(8) -0.0015(8) -0.0007(7)
O51_3 0.0188(7) 0.0184(7) 0.0490(9) 0.0025(6) 0.0007(6) 0.0009(5)
O52_3 0.0224(7) 0.0165(7) 0.0455(9) -0.0006(6) -0.0003(6) -0.0008(5)
C52_3 0.0215(10) 0.0179(10) 0.0398(12) 0.0021(8) -0.0014(8) 0.0007(7)
C53_3 0.0238(10) 0.0171(10) 0.0354(11) 0.0025(8) 0.0003(8) 0.0008(7)
C54_3 0.0202(10) 0.0186(10) 0.0297(10) 0.0015(8) -0.0008(8) 0.0004(7)
O54_3 0.0195(7) 0.0182(7) 0.0538(10) 0.0054(7) 0.0030(6) 0.0019(6)
O55_3 0.0236(7) 0.0174(7) 0.0437(9) 0.0016(6) -0.0010(6) -0.0012(5)
C61_3 0.0209(10) 0.0184(10) 0.0355(11) 0.0027(8) 0.0054(8) -0.0024(7)
O61_3 0.0206(8) 0.0179(8) 0.0630(11) 0.0014(7) 0.0006(7) -0.0042(6)
O62_3 0.0231(9) 0.0214(9) 0.1183(17) 0.0076(9) 0.0142(9) 0.0026(6)
C62_3 0.0204(10) 0.0198(10) 0.0397(12) 0.0028(8) -0.0013(8) -0.0031(7)
C63_3 0.0192(10) 0.0202(10) 0.0329(11) 0.0024(8) -0.0009(8) -0.0017(7)
C64_3 0.0235(10) 0.0178(10) 0.0333(11) 0.0015(8) 0.0012(8) -0.0024(8)
O64_3 0.0198(8) 0.0223(8) 0.0732(12) 0.0156(7) -0.0031(7) -0.0052(6)
O65_3 0.0211(8) 0.0220(8) 0.1090(16) 0.0126(9) 0.0044(9) 0.0000(6)

loop_
_atom_type_symbol
_atom_type_description
_atom_type_scat_dispersion_real
_atom_type_scat_dispersion_imag
_atom_type_scat_source
C C 0.0033 0.0016 'International Tables Vol C Tables 4.2.6.8 and 6.1.1.4'
H H 0.0000 0.0000 'International Tables Vol C Tables 4.2.6.8 and 6.1.1.4'
N N 0.0061 0.0033 'International Tables Vol C Tables 4.2.6.8 and 6.1.1.4'
O O 0.0106 0.0060 'International Tables Vol C Tables 4.2.6.8 and 6.1.1.4'

loop_
_geom_angle_atom_site_label_1
_geom_angle_atom_site_label_2
_geom_angle_atom_site_label_3
_geom_angle
C16_1 N11_1 C12_1 117.27(17)
N11_1 C12_1 C13_1 123.26(19)
N11_1 C12_1 H12_1 118.4
C13_1 C12_1 H12_1 118.4
C12_1 C13_1 C14_1 118.92(19)
C12_1 C13_1 H13_1 120.5
C14_1 C13_1 H13_1 120.5
C15_1 C14_1 C13_1 118.35(18)
C15_1 C14_1 C17_1 123.89(17)
C13_1 C14_1 C17_1 117.64(18)
C16_1 C15_1 C14_1 118.56(18)
C16_1 C15_1 H15_1 120.7
C14_1 C15_1 H15_1 120.7
N11_1 C16_1 C15_1 123.58(19)
N11_1 C16_1 H16_1 118.2
C15_1 C16_1 H16_1 118.2
O17_1 C17_1 N17_1 123.71(18)
O17_1 C17_1 C14_1 119.10(17)
N17_1 C17_1 C14_1 117.18(17)
C17_1 N17_1 C22_1 126.25(17)
C17_1 N17_1 H17_1 120.4(14)
C22_1 N17_1 H17_1 113.3(14)
C22_1 N21_1 C26_1 118.07(17)
N21_1 C22_1 C23_1 122.01(18)
N21_1 C22_1 N17_1 113.86(16)
C23_1 C22_1 N17_1 124.13(18)
C24_1 C23_1 C22_1 118.11(19)
C24_1 C23_1 H23_1 120.9
C22_1 C23_1 H23_1 120.9
C25_1 C24_1 C23_1 120.4(2)
C25_1 C24_1 H24_1 119.8
C23_1 C24_1 H24_1 119.8
C26_1 C25_1 C24_1 117.5(2)
C26_1 C25_1 H25_1 121.2
C24_1 C25_1 H25_1 121.2
N21_1 C26_1 C25_1 123.9(2)
N21_1 C26_1 H26_1 118.1
C25_1 C26_1 H26_1 118.1
C36_1 N31_1 C32_1 116.72(18)
N31_1 C32_1 C33_1 123.51(19)
N31_1 C32_1 H32_1 118.2
C33_1 C32_1 H32_1 118.2
C32_1 C33_1 C34_1 118.7(2)
C32_1 C33_1 H33_1 120.6
C34_1 C33_1 H33_1 120.6
C35_1 C34_1 C33_1 118.21(19)
C35_1 C34_1 C37_1 124.79(17)
C33_1 C34_1 C37_1 117.00(18)
C34_1 C35_1 C36_1 118.92(19)
C34_1 C35_1 H35_1 120.5
C36_1 C35_1 H35_1 120.5
N31_1 C36_1 C35_1 123.9(2)
N31_1 C36_1 H36_1 118.1
C35_1 C36_1 H36_1 118.1
O37_1 C37_1 N37_1 123.48(18)
O37_1 C37_1 C34_1 119.86(17)
N37_1 C37_1 C34_1 116.65(17)
C37_1 N37_1 C42_1 126.05(17)
C37_1 N37_1 H37_1 119.0(15)
C42_1 N37_1 H37_1 114.9(15)
C42_1 N41_1 C46_1 117.94(17)
N41_1 C42_1 C43_1 122.00(18)
N41_1 C42_1 N37_1 114.02(16)
C43_1 C42_1 N37_1 123.98(18)
C44_1 C43_1 C42_1 118.42(19)
C44_1 C43_1 H43_1 120.8
C42_1 C43_1 H43_1 120.8
C45_1 C44_1 C43_1 120.33(19)
C45_1 C44_1 H44_1 119.8
C43_1 C44_1 H44_1 119.8
C46_1 C45_1 C44_1 117.3(2)
C46_1 C45_1 H45_1 121.3
C44_1 C45_1 H45_1 121.3
N41_1 C46_1 C45_1 124.00(19)
N41_1 C46_1 H46_1 118.0
C45_1 C46_1 H46_1 118.0
O52_1 C51_1 O51_1 122.61(18)
O52_1 C51_1 C52_1 123.79(18)
O51_1 C51_1 C52_1 113.60(16)
C51_1 O51_1 H51_1 108.5(14)
C51_1 C52_1 C53_1 113.18(16)
C51_1 C52_1 H52A_1 108.9
C53_1 C52_1 H52A_1 108.9
C51_1 C52_1 H52B_1 108.9
C53_1 C52_1 H52B_1 108.9
H52A_1 C52_1 H52B_1 107.8
C54_1 C53_1 C52_1 112.47(16)
C54_1 C53_1 H53A_1 109.1
C52_1 C53_1 H53A_1 109.1
C54_1 C53_1 H53B_1 109.1
C52_1 C53_1 H53B_1 109.1
H53A_1 C53_1 H53B_1 107.8
O55_1 C54_1 O54_1 122.91(18)
O55_1 C54_1 C53_1 124.14(18)
O54_1 C54_1 C53_1 112.94(16)
C54_1 O54_1 H54_1 108.4(13)
O62_1 C61_1 O61_1 122.43(18)
O62_1 C61_1 C62_1 125.21(19)
O61_1 C61_1 C62_1 112.34(17)
C61_1 O61_1 H61_1 108.8(13)
C61_1 C62_1 C63_1 112.83(16)
C61_1 C62_1 H62A_1 109.0
C63_1 C62_1 H62A_1 109.0
C61_1 C62_1 H62B_1 109.0
C63_1 C62_1 H62B_1 109.0
H62A_1 C62_1 H62B_1 107.8
C64_1 C63_1 C62_1 113.35(16)
C64_1 C63_1 H63A_1 108.9
C62_1 C63_1 H63A_1 108.9
C64_1 C63_1 H63B_1 108.9
C62_1 C63_1 H63B_1 108.9
H63A_1 C63_1 H63B_1 107.7
O65_1 C64_1 O64_1 122.40(19)
O65_1 C64_1 C63_1 125.14(18)
O64_1 C64_1 C63_1 112.43(17)
C64_1 O64_1 H64_1 105.8(15)
C16_2 N11_2 C12_2 116.74(19)
N11_2 C12_2 C13_2 123.72(19)
N11_2 C12_2 H12_2 118.1
C13_2 C12_2 H12_2 118.1
C14_2 C13_2 C12_2 118.5(2)
C14_2 C13_2 H13_2 120.7
C12_2 C13_2 H13_2 120.7
C15_2 C14_2 C13_2 118.22(19)
C15_2 C14_2 C17_2 124.98(18)
C13_2 C14_2 C17_2 116.81(18)
C14_2 C15_2 C16_2 118.8(2)
C14_2 C15_2 H15_2 120.6
C16_2 C15_2 H15_2 120.6
N11_2 C16_2 C15_2 124.0(2)
N11_2 C16_2 H16_2 118.0
C15_2 C16_2 H16_2 118.0
O17_2 C17_2 N17_2 123.18(19)
O17_2 C17_2 C14_2 119.85(18)
N17_2 C17_2 C14_2 116.97(17)
C17_2 N17_2 C22_2 125.85(17)
C17_2 N17_2 H17_2 120.7(14)
C22_2 N17_2 H17_2 113.5(14)
C22_2 N21_2 C26_2 118.23(17)
N21_2 C22_2 C23_2 122.12(18)
N21_2 C22_2 N17_2 113.89(17)
C23_2 C22_2 N17_2 123.96(18)
C24_2 C23_2 C22_2 117.94(19)
C24_2 C23_2 H23_2 121.0
C22_2 C23_2 H23_2 121.0
C23_2 C24_2 C25_2 120.7(2)
C23_2 C24_2 H24_2 119.7
C25_2 C24_2 H24_2 119.7
C26_2 C25_2 C24_2 117.23(19)
C26_2 C25_2 H25_2 121.4
C24_2 C25_2 H25_2 121.4
N21_2 C26_2 C25_2 123.80(19)
N21_2 C26_2 H26_2 118.1
C25_2 C26_2 H26_2 118.1
C32_2 N31_2 C36_2 117.44(18)
N31_2 C32_2 C33_2 123.12(19)
N31_2 C32_2 H32_2 118.4
C33_2 C32_2 H32_2 118.4
C32_2 C33_2 C34_2 118.95(19)
C32_2 C33_2 H33_2 120.5
C34_2 C33_2 H33_2 120.5
C35_2 C34_2 C33_2 118.43(18)
C35_2 C34_2 C37_2 124.48(18)
C33_2 C34_2 C37_2 117.06(18)
C34_2 C35_2 C36_2 118.57(18)
C34_2 C35_2 H35_2 120.7
C36_2 C35_2 H35_2 120.7
N31_2 C36_2 C35_2 123.47(19)
N31_2 C36_2 H36_2 118.3
C35_2 C36_2 H36_2 118.3
O37_2 C37_2 N37_2 124.09(19)
O37_2 C37_2 C34_2 118.89(18)
N37_2 C37_2 C34_2 117.02(17)
C37_2 N37_2 C42_2 125.83(17)
C37_2 N37_2 H37_2 120.7(14)
C42_2 N37_2 H37_2 113.5(13)
C42_2 N41_2 C46_2 117.87(17)
N41_2 C42_2 C43_2 122.10(18)
N41_2 C42_2 N37_2 113.78(16)
C43_2 C42_2 N37_2 124.11(17)
C44_2 C43_2 C42_2 118.24(19)
C44_2 C43_2 H43_2 120.9
C42_2 C43_2 H43_2 120.9
C45_2 C44_2 C43_2 120.24(19)
C45_2 C44_2 H44_2 119.9
C43_2 C44_2 H44_2 119.9
C46_2 C45_2 C44_2 117.42(19)
C46_2 C45_2 H45_2 121.3
C44_2 C45_2 H45_2 121.3
N41_2 C46_2 C45_2 124.13(19)
N41_2 C46_2 H46_2 117.9
C45_2 C46_2 H46_2 117.9
O52_2 C51_2 O51_2 122.59(18)
O52_2 C51_2 C52_2 124.11(17)
O51_2 C51_2 C52_2 113.27(16)
C51_2 O51_2 H51_2 106.2(13)
C51_2 C52_2 C53_2 113.15(16)
C51_2 C52_2 H52A_2 108.9
C53_2 C52_2 H52A_2 108.9
C51_2 C52_2 H52B_2 108.9
C53_2 C52_2 H52B_2 108.9
H52A_2 C52_2 H52B_2 107.8
C54_2 C53_2 C52_2 112.84(16)
C54_2 C53_2 H53A_2 109.0
C52_2 C53_2 H53A_2 109.0
C54_2 C53_2 H53B_2 109.0
C52_2 C53_2 H53B_2 109.0
H53A_2 C53_2 H53B_2 107.8
O55_2 C54_2 O54_2 123.06(18)
O55_2 C54_2 C53_2 123.81(18)
O54_2 C54_2 C53_2 113.12(16)
C54_2 O54_2 H54_2 106.8(13)
O62_2 C61_2 O61_2 122.57(19)
O62_2 C61_2 C62_2 124.74(18)
O61_2 C61_2 C62_2 112.66(17)
C61_2 O61_2 H61_2 108.3(14)
C61_2 C62_2 C63_2 112.61(17)
C61_2 C62_2 H62A_2 109.1
C63_2 C62_2 H62A_2 109.1
C61_2 C62_2 H62B_2 109.1
C63_2 C62_2 H62B_2 109.1
H62A_2 C62_2 H62B_2 107.8
C64_2 C63_2 C62_2 112.80(17)
C64_2 C63_2 H63A_2 109.0
C62_2 C63_2 H63A_2 109.0
C64_2 C63_2 H63B_2 109.0
C62_2 C63_2 H63B_2 109.0
H63A_2 C63_2 H63B_2 107.8
O65_2 C64_2 O64_2 123.04(19)
O65_2 C64_2 C63_2 124.87(19)
O64_2 C64_2 C63_2 112.07(17)
C64_2 O64_2 H64_2 109.6(14)
C16_3 N11_3 C12_3 117.14(17)
N11_3 C12_3 C13_3 123.46(18)
N11_3 C12_3 H12_3 118.3
C13_3 C12_3 H12_3 118.3
C12_3 C13_3 C14_3 118.74(18)
C12_3 C13_3 H13_3 120.6
C14_3 C13_3 H13_3 120.6
C15_3 C14_3 C13_3 118.46(17)
C15_3 C14_3 C17_3 124.75(16)
C13_3 C14_3 C17_3 116.78(17)
C14_3 C15_3 C16_3 118.56(17)
C14_3 C15_3 H15_3 120.7
C16_3 C15_3 H15_3 120.7
N11_3 C16_3 C15_3 123.62(18)
N11_3 C16_3 H16_3 118.2
C15_3 C16_3 H16_3 118.2
O17_3 C17_3 N17_3 123.44(18)
O17_3 C17_3 C14_3 119.29(17)
N17_3 C17_3 C14_3 117.27(16)
C17_3 N17_3 C22_3 125.77(16)
C17_3 N17_3 H17_3 124.8(13)
C22_3 N17_3 H17_3 109.5(13)
C26_3 N21_3 C22_3 118.01(16)
N21_3 C22_3 C23_3 121.91(17)
N21_3 C22_3 N17_3 113.86(16)
C23_3 C22_3 N17_3 124.23(17)
C24_3 C23_3 C22_3 118.32(18)
C24_3 C23_3 H23_3 120.8
C22_3 C23_3 H23_3 120.8
C25_3 C24_3 C23_3 120.59(19)
C25_3 C24_3 H24_3 119.7
C23_3 C24_3 H24_3 119.7
C26_3 C25_3 C24_3 117.11(19)
C26_3 C25_3 H25_3 121.4
C24_3 C25_3 H25_3 121.4
N21_3 C26_3 C25_3 124.07(19)
N21_3 C26_3 H26_3 118.0
C25_3 C26_3 H26_3 118.0
C36_3 N31_3 C32_3 117.46(17)
N31_3 C32_3 C33_3 123.17(18)
N31_3 C32_3 H32_3 118.4
C33_3 C32_3 H32_3 118.4
C32_3 C33_3 C34_3 118.84(18)
C32_3 C33_3 H33_3 120.6
C34_3 C33_3 H33_3 120.6
C35_3 C34_3 C33_3 118.21(18)
C35_3 C34_3 C37_3 124.69(17)
C33_3 C34_3 C37_3 117.09(17)
C34_3 C35_3 C36_3 118.75(18)
C34_3 C35_3 H35_3 120.6
C36_3 C35_3 H35_3 120.6
N31_3 C36_3 C35_3 123.52(19)
N31_3 C36_3 H36_3 118.2
C35_3 C36_3 H36_3 118.2
O37_3 C37_3 N37_3 123.43(18)
O37_3 C37_3 C34_3 119.49(17)
N37_3 C37_3 C34_3 117.08(16)
C37_3 N37_3 C42_3 126.09(16)
C37_3 N37_3 H37_3 122.1(14)
C42_3 N37_3 H37_3 111.8(13)
C42_3 N41_3 C46_3 118.21(17)
N41_3 C42_3 C43_3 122.15(18)
N41_3 C42_3 N37_3 114.01(16)
C43_3 C42_3 N37_3 123.84(17)
C44_3 C43_3 C42_3 118.12(18)
C44_3 C43_3 H43_3 120.9
C42_3 C43_3 H43_3 120.9
C43_3 C44_3 C45_3 120.56(19)
C43_3 C44_3 H44_3 119.7
C45_3 C44_3 H44_3 119.7
C46_3 C45_3 C44_3 117.29(19)
C46_3 C45_3 H45_3 121.4
C44_3 C45_3 H45_3 121.4
N41_3 C46_3 C45_3 123.67(19)
N41_3 C46_3 H46_3 118.2
C45_3 C46_3 H46_3 118.2
O52_3 C51_3 O51_3 122.86(17)
O52_3 C51_3 C52_3 123.88(17)
O51_3 C51_3 C52_3 113.26(16)
C51_3 O51_3 H51_3 107.6(13)
C51_3 C52_3 C53_3 113.22(16)
C51_3 C52_3 H52A_3 108.9
C53_3 C52_3 H52A_3 108.9
C51_3 C52_3 H52B_3 108.9
C53_3 C52_3 H52B_3 108.9
H52A_3 C52_3 H52B_3 107.7
C54_3 C53_3 C52_3 113.11(16)
C54_3 C53_3 H53A_3 109.0
C52_3 C53_3 H53A_3 109.0
C54_3 C53_3 H53B_3 109.0
C52_3 C53_3 H53B_3 109.0
H53A_3 C53_3 H53B_3 107.8
O55_3 C54_3 O54_3 122.86(17)
O55_3 C54_3 C53_3 124.50(18)
O54_3 C54_3 C53_3 112.64(16)
C54_3 O54_3 H54_3 104.4(14)
O62_3 C61_3 O61_3 122.40(19)
O62_3 C61_3 C62_3 124.59(18)
O61_3 C61_3 C62_3 112.99(17)
C61_3 O61_3 H61_3 110.3(13)
C61_3 C62_3 C63_3 113.10(16)
C61_3 C62_3 H62A_3 109.0
C63_3 C62_3 H62A_3 109.0
C61_3 C62_3 H62B_3 109.0
C63_3 C62_3 H62B_3 109.0
H62A_3 C62_3 H62B_3 107.8
C64_3 C63_3 C62_3 113.36(16)
C64_3 C63_3 H63A_3 108.9
C62_3 C63_3 H63A_3 108.9
C64_3 C63_3 H63B_3 108.9
C62_3 C63_3 H63B_3 108.9
H63A_3 C63_3 H63B_3 107.7
O65_3 C64_3 O64_3 122.02(19)
O65_3 C64_3 C63_3 125.71(18)
O64_3 C64_3 C63_3 112.27(17)
C64_3 O64_3 H64_3 108.3(15)

loop_
_geom_bond_atom_site_label_1
_geom_bond_atom_site_label_2
_geom_bond_distance
N11_1 C16_1 1.335(2)
N11_1 C12_1 1.339(3)
C12_1 C13_1 1.379(3)
C12_1 H12_1 0.9500
C13_1 C14_1 1.390(3)
C13_1 H13_1 0.9500
C14_1 C15_1 1.385(3)
C14_1 C17_1 1.505(3)
C15_1 C16_1 1.385(3)
C15_1 H15_1 0.9500
C16_1 H16_1 0.9500
C17_1 O17_1 1.220(2)
C17_1 N17_1 1.361(2)
N17_1 C22_1 1.404(2)
N17_1 H17_1 0.89(2)
N21_1 C22_1 1.337(2)
N21_1 C26_1 1.346(2)
C22_1 C23_1 1.394(3)
C23_1 C24_1 1.383(3)
C23_1 H23_1 0.9500
C24_1 C25_1 1.378(3)
C24_1 H24_1 0.9500
C25_1 C26_1 1.366(3)
C25_1 H25_1 0.9500
C26_1 H26_1 0.9500
N31_1 C36_1 1.330(3)
N31_1 C32_1 1.337(3)
C32_1 C33_1 1.385(3)
C32_1 H32_1 0.9500
C33_1 C34_1 1.389(3)
C33_1 H33_1 0.9500
C34_1 C35_1 1.374(3)
C34_1 C37_1 1.507(3)
C35_1 C36_1 1.385(3)
C35_1 H35_1 0.9500
C36_1 H36_1 0.9500
C37_1 O37_1 1.215(2)
C37_1 N37_1 1.367(2)
N37_1 C42_1 1.406(2)
N37_1 H37_1 0.85(2)
N41_1 C42_1 1.338(2)
N41_1 C46_1 1.343(2)
C42_1 C43_1 1.386(3)
C43_1 C44_1 1.381(3)
C43_1 H43_1 0.9500
C44_1 C45_1 1.377(3)
C44_1 H44_1 0.9500
C45_1 C46_1 1.369(3)
C45_1 H45_1 0.9500
C46_1 H46_1 0.9500
C51_1 O52_1 1.219(2)
C51_1 O51_1 1.324(2)
C51_1 C52_1 1.496(3)
O51_1 H51_1 0.97(2)
C52_1 C53_1 1.519(3)
C52_1 H52A_1 0.9900
C52_1 H52B_1 0.9900
C53_1 C54_1 1.503(3)
C53_1 H53A_1 0.9900
C53_1 H53B_1 0.9900
C54_1 O55_1 1.216(2)
C54_1 O54_1 1.324(2)
O54_1 H54_1 0.98(2)
C61_1 O62_1 1.207(2)
C61_1 O61_1 1.329(2)
C61_1 C62_1 1.501(3)
O61_1 H61_1 0.96(2)
C62_1 C63_1 1.517(3)
C62_1 H62A_1 0.9900
C62_1 H62B_1 0.9900
C63_1 C64_1 1.500(3)
C63_1 H63A_1 0.9900
C63_1 H63B_1 0.9900
C64_1 O65_1 1.203(2)
C64_1 O64_1 1.322(2)
O64_1 H64_1 0.90(2)
N11_2 C16_2 1.326(3)
N11_2 C12_2 1.327(3)
C12_2 C13_2 1.389(3)
C12_2 H12_2 0.9500
C13_2 C14_2 1.385(3)
C13_2 H13_2 0.9500
C14_2 C15_2 1.372(3)
C14_2 C17_2 1.502(3)
C15_2 C16_2 1.385(3)
C15_2 H15_2 0.9500
C16_2 H16_2 0.9500
C17_2 O17_2 1.212(2)
C17_2 N17_2 1.372(2)
N17_2 C22_2 1.406(2)
N17_2 H17_2 0.92(2)
N21_2 C22_2 1.338(2)
N21_2 C26_2 1.345(2)
C22_2 C23_2 1.394(3)
C23_2 C24_2 1.382(3)
C23_2 H23_2 0.9500
C24_2 C25_2 1.383(3)
C24_2 H24_2 0.9500
C25_2 C26_2 1.371(3)
C25_2 H25_2 0.9500
C26_2 H26_2 0.9500
N31_2 C32_2 1.336(3)
N31_2 C36_2 1.340(2)
C32_2 C33_2 1.387(3)
C32_2 H32_2 0.9500
C33_2 C34_2 1.392(3)
C33_2 H33_2 0.9500
C34_2 C35_2 1.383(3)
C34_2 C37_2 1.509(3)
C35_2 C36_2 1.390(3)
C35_2 H35_2 0.9500
C36_2 H36_2 0.9500
C37_2 O37_2 1.216(2)
C37_2 N37_2 1.361(2)
N37_2 C42_2 1.412(2)
N37_2 H37_2 0.92(2)
N41_2 C42_2 1.341(2)
N41_2 C46_2 1.344(2)
C42_2 C43_2 1.390(3)
C43_2 C44_2 1.385(3)
C43_2 H43_2 0.9500
C44_2 C45_2 1.381(3)
C44_2 H44_2 0.9500
C45_2 C46_2 1.367(3)
C45_2 H45_2 0.9500
C46_2 H46_2 0.9500
C51_2 O52_2 1.220(2)
C51_2 O51_2 1.325(2)
C51_2 C52_2 1.499(3)
O51_2 H51_2 0.96(2)
C52_2 C53_2 1.520(3)
C52_2 H52A_2 0.9900
C52_2 H52B_2 0.9900
C53_2 C54_2 1.501(3)
C53_2 H53A_2 0.9900
C53_2 H53B_2 0.9900
C54_2 O55_2 1.215(2)
C54_2 O54_2 1.325(2)
O54_2 H54_2 0.97(2)
C61_2 O62_2 1.207(2)
C61_2 O61_2 1.327(2)
C61_2 C62_2 1.502(3)
O61_2 H61_2 0.93(2)
C62_2 C63_2 1.516(3)
C62_2 H62A_2 0.9900
C62_2 H62B_2 0.9900
C63_2 C64_2 1.508(3)
C63_2 H63A_2 0.9900
C63_2 H63B_2 0.9900
C64_2 O65_2 1.206(2)
C64_2 O64_2 1.326(2)
O64_2 H64_2 0.93(2)
N11_3 C16_3 1.337(2)
N11_3 C12_3 1.338(2)
C12_3 C13_3 1.386(3)
C12_3 H12_3 0.9500
C13_3 C14_3 1.388(3)
C13_3 H13_3 0.9500
C14_3 C15_3 1.387(3)
C14_3 C17_3 1.506(3)
C15_3 C16_3 1.388(3)
C15_3 H15_3 0.9500
C16_3 H16_3 0.9500
C17_3 O17_3 1.217(2)
C17_3 N17_3 1.370(2)
N17_3 C22_3 1.406(2)
N17_3 H17_3 0.91(2)
N21_3 C26_3 1.342(2)
N21_3 C22_3 1.344(2)
C22_3 C23_3 1.392(3)
C23_3 C24_3 1.381(3)
C23_3 H23_3 0.9500
C24_3 C25_3 1.380(3)
C24_3 H24_3 0.9500
C25_3 C26_3 1.376(3)
C25_3 H25_3 0.9500
C26_3 H26_3 0.9500
N31_3 C36_3 1.332(2)
N31_3 C32_3 1.338(3)
C32_3 C33_3 1.381(3)
C32_3 H32_3 0.9500
C33_3 C34_3 1.393(3)
C33_3 H33_3 0.9500
C34_3 C35_3 1.383(3)
C34_3 C37_3 1.507(3)
C35_3 C36_3 1.384(3)
C35_3 H35_3 0.9500
C36_3 H36_3 0.9500
C37_3 O37_3 1.219(2)
C37_3 N37_3 1.364(2)
N37_3 C42_3 1.407(2)
N37_3 H37_3 0.91(2)
N41_3 C42_3 1.339(2)
N41_3 C46_3 1.343(2)
C42_3 C43_3 1.390(3)
C43_3 C44_3 1.377(3)
C43_3 H43_3 0.9500
C44_3 C45_3 1.384(3)
C44_3 H44_3 0.9500
C45_3 C46_3 1.371(3)
C45_3 H45_3 0.9500
C46_3 H46_3 0.9500
C51_3 O52_3 1.222(2)
C51_3 O51_3 1.322(2)
C51_3 C52_3 1.502(3)
O51_3 H51_3 1.00(2)
C52_3 C53_3 1.525(3)
C52_3 H52A_3 0.9900
C52_3 H52B_3 0.9900
C53_3 C54_3 1.500(3)
C53_3 H53A_3 0.9900
C53_3 H53B_3 0.9900
C54_3 O55_3 1.214(2)
C54_3 O54_3 1.328(2)
O54_3 H54_3 0.94(2)
C61_3 O62_3 1.202(2)
C61_3 O61_3 1.319(2)
C61_3 C62_3 1.502(3)
O61_3 H61_3 0.97(2)
C62_3 C63_3 1.516(3)
C62_3 H62A_3 0.9900
C62_3 H62B_3 0.9900
C63_3 C64_3 1.498(3)
C63_3 H63A_3 0.9900
C63_3 H63B_3 0.9900
C64_3 O65_3 1.204(2)
C64_3 O64_3 1.324(2)
O64_3 H64_3 0.94(3)

loop_
_geom_hbond_atom_site_label_D
_geom_hbond_atom_site_label_H
_geom_hbond_atom_site_label_A
_geom_hbond_distance_DH
_geom_hbond_distance_HA
_geom_hbond_distance_DA
_geom_hbond_angle_DHA
_geom_hbond_site_symmetry_A
N17_1 H17_1 O52_1 0.89(2) 2.12(2) 3.005(2) 174(2) .
N17_2 H17_2 O52_2 0.92(2) 2.13(2) 3.050(2) 174.8(19) .
N17_3 H17_3 O52_3 0.91(2) 2.09(2) 3.001(2) 176.5(18) .
O51_1 H51_1 N21_1 0.97(2) 1.70(2) 2.661(2) 170(2) .
O51_2 H51_2 N21_2 0.96(2) 1.75(2) 2.691(2) 165(2) .
O51_3 H51_3 N21_3 1.00(2) 1.69(2) 2.681(2) 170(2) .
O54_1 H54_1 N41_1 0.98(2) 1.72(2) 2.685(2) 171(2) .
O54_2 H54_2 N41_2 0.97(2) 1.74(2) 2.679(2) 162.4(19) .
O54_3 H54_3 N41_3 0.94(2) 1.79(2) 2.702(2) 165(2) .
O61_1 H61_1 N11_1 0.96(2) 1.72(2) 2.667(2) 173(2) .
O61_2 H61_2 N11_2 0.93(2) 1.75(2) 2.668(2) 170(2) .
O61_3 H61_3 N11_3 0.97(2) 1.72(2) 2.683(2) 173(2) .
O64_1 H64_1 N31_1 0.90(2) 1.80(3) 2.688(2) 168(2) 1_445
O64_2 H64_2 N31_2 0.93(2) 1.74(2) 2.670(2) 175(2) 1_445
O64_3 H64_3 N31_3 0.94(3) 1.72(3) 2.659(2) 170(2) 1_445

loop_
_geom_torsion_atom_site_label_1
_geom_torsion_atom_site_label_2
_geom_torsion_atom_site_label_3
_geom_torsion_atom_site_label_4
_geom_torsion
C16_1 N11_1 C12_1 C13_1 0.8(3)
N11_1 C12_1 C13_1 C14_1 -2.6(3)
C12_1 C13_1 C14_1 C15_1 2.5(3)
C12_1 C13_1 C14_1 C17_1 178.61(18)
C13_1 C14_1 C15_1 C16_1 -0.9(3)
C17_1 C14_1 C15_1 C16_1 -176.68(18)
C12_1 N11_1 C16_1 C15_1 1.0(3)
C14_1 C15_1 C16_1 N11_1 -1.0(3)
C15_1 C14_1 C17_1 O17_1 156.32(19)
C13_1 C14_1 C17_1 O17_1 -19.5(3)
C15_1 C14_1 C17_1 N17_1 -23.4(3)
C13_1 C14_1 C17_1 N17_1 160.75(18)
O17_1 C17_1 N17_1 C22_1 -1.0(3)
C14_1 C17_1 N17_1 C22_1 178.69(17)
C26_1 N21_1 C22_1 C23_1 0.1(3)
C26_1 N21_1 C22_1 N17_1 -179.54(18)
C17_1 N17_1 C22_1 N21_1 -178.64(18)
C17_1 N17_1 C22_1 C23_1 1.8(3)
N21_1 C22_1 C23_1 C24_1 -0.8(3)
N17_1 C22_1 C23_1 C24_1 178.73(19)
C22_1 C23_1 C24_1 C25_1 1.1(3)
C23_1 C24_1 C25_1 C26_1 -0.6(3)
C22_1 N21_1 C26_1 C25_1 0.4(3)
C24_1 C25_1 C26_1 N21_1 -0.2(4)
C36_1 N31_1 C32_1 C33_1 -0.7(3)
N31_1 C32_1 C33_1 C34_1 -0.4(3)
C32_1 C33_1 C34_1 C35_1 0.7(3)
C32_1 C33_1 C34_1 C37_1 -179.71(19)
C33_1 C34_1 C35_1 C36_1 0.0(3)
C37_1 C34_1 C35_1 C36_1 -179.5(2)
C32_1 N31_1 C36_1 C35_1 1.5(3)
C34_1 C35_1 C36_1 N31_1 -1.2(4)
C35_1 C34_1 C37_1 O37_1 177.5(2)
C33_1 C34_1 C37_1 O37_1 -2.1(3)
C35_1 C34_1 C37_1 N37_1 -3.0(3)
C33_1 C34_1 C37_1 N37_1 177.43(18)
O37_1 C37_1 N37_1 C42_1 -0.9(3)
C34_1 C37_1 N37_1 C42_1 179.58(17)
C46_1 N41_1 C42_1 C43_1 -0.1(3)
C46_1 N41_1 C42_1 N37_1 179.82(18)
C37_1 N37_1 C42_1 N41_1 176.91(18)
C37_1 N37_1 C42_1 C43_1 -3.1(3)
N41_1 C42_1 C43_1 C44_1 0.2(3)
N37_1 C42_1 C43_1 C44_1 -179.7(2)
C42_1 C43_1 C44_1 C45_1 0.1(3)
C43_1 C44_1 C45_1 C46_1 -0.5(3)
C42_1 N41_1 C46_1 C45_1 -0.3(3)
C44_1 C45_1 C46_1 N41_1 0.6(3)
O52_1 C51_1 C52_1 C53_1 -0.2(3)
O51_1 C51_1 C52_1 C53_1 179.11(18)
C51_1 C52_1 C53_1 C54_1 -177.26(17)
C52_1 C53_1 C54_1 O55_1 0.3(3)
C52_1 C53_1 C54_1 O54_1 179.43(17)
O62_1 C61_1 C62_1 C63_1 -1.1(3)
O61_1 C61_1 C62_1 C63_1 177.44(16)
C61_1 C62_1 C63_1 C64_1 -168.01(17)
C62_1 C63_1 C64_1 O65_1 19.8(3)
C62_1 C63_1 C64_1 O64_1 -162.20(17)
C16_2 N11_2 C12_2 C13_2 -0.2(3)
N11_2 C12_2 C13_2 C14_2 -1.0(3)
C12_2 C13_2 C14_2 C15_2 1.6(3)
C12_2 C13_2 C14_2 C17_2 -178.13(19)
C13_2 C14_2 C15_2 C16_2 -1.0(4)
C17_2 C14_2 C15_2 C16_2 178.7(2)
C12_2 N11_2 C16_2 C15_2 0.8(4)
C14_2 C15_2 C16_2 N11_2 -0.2(4)
C15_2 C14_2 C17_2 O17_2 -175.2(2)
C13_2 C14_2 C17_2 O17_2 4.5(3)
C15_2 C14_2 C17_2 N17_2 4.7(3)
C13_2 C14_2 C17_2 N17_2 -175.58(19)
O17_2 C17_2 N17_2 C22_2 3.3(3)
C14_2 C17_2 N17_2 C22_2 -176.57(18)
C26_2 N21_2 C22_2 C23_2 0.4(3)
C26_2 N21_2 C22_2 N17_2 -177.74(17)
C17_2 N17_2 C22_2 N21_2 -178.30(18)
C17_2 N17_2 C22_2 C23_2 3.6(3)
N21_2 C22_2 C23_2 C24_2 -1.6(3)
N17_2 C22_2 C23_2 C24_2 176.31(19)
C22_2 C23_2 C24_2 C25_2 1.5(3)
C23_2 C24_2 C25_2 C26_2 -0.3(3)
C22_2 N21_2 C26_2 C25_2 1.0(3)
C24_2 C25_2 C26_2 N21_2 -1.1(3)
C36_2 N31_2 C32_2 C33_2 -0.2(3)
N31_2 C32_2 C33_2 C34_2 1.5(3)
C32_2 C33_2 C34_2 C35_2 -1.7(3)
C32_2 C33_2 C34_2 C37_2 -179.83(18)
C33_2 C34_2 C35_2 C36_2 0.7(3)
C37_2 C34_2 C35_2 C36_2 178.73(18)
C32_2 N31_2 C36_2 C35_2 -0.8(3)
C34_2 C35_2 C36_2 N31_2 0.6(3)
C35_2 C34_2 C37_2 O37_2 -163.0(2)
C33_2 C34_2 C37_2 O37_2 15.0(3)
C35_2 C34_2 C37_2 N37_2 17.2(3)
C33_2 C34_2 C37_2 N37_2 -164.80(18)
O37_2 C37_2 N37_2 C42_2 -2.4(3)
C34_2 C37_2 N37_2 C42_2 177.45(17)
C46_2 N41_2 C42_2 C43_2 -0.4(3)
C46_2 N41_2 C42_2 N37_2 178.45(17)
C37_2 N37_2 C42_2 N41_2 179.07(18)
C37_2 N37_2 C42_2 C43_2 -2.1(3)
N41_2 C42_2 C43_2 C44_2 0.8(3)
N37_2 C42_2 C43_2 C44_2 -177.94(19)
C42_2 C43_2 C44_2 C45_2 -0.5(3)
C43_2 C44_2 C45_2 C46_2 -0.1(3)
C42_2 N41_2 C46_2 C45_2 -0.3(3)
C44_2 C45_2 C46_2 N41_2 0.5(3)
O52_2 C51_2 C52_2 C53_2 -10.9(3)
O51_2 C51_2 C52_2 C53_2 170.84(17)
C51_2 C52_2 C53_2 C54_2 177.73(16)
C52_2 C53_2 C54_2 O55_2 11.3(3)
C52_2 C53_2 C54_2 O54_2 -169.85(17)
O62_2 C61_2 C62_2 C63_2 -25.4(3)
O61_2 C61_2 C62_2 C63_2 156.63(18)
C61_2 C62_2 C63_2 C64_2 170.98(18)
C62_2 C63_2 C64_2 O65_2 2.7(3)
C62_2 C63_2 C64_2 O64_2 -175.63(17)
C16_3 N11_3 C12_3 C13_3 -0.1(3)
N11_3 C12_3 C13_3 C14_3 1.1(3)
C12_3 C13_3 C14_3 C15_3 -1.1(3)
C12_3 C13_3 C14_3 C17_3 -179.81(18)
C13_3 C14_3 C15_3 C16_3 0.1(3)
C17_3 C14_3 C15_3 C16_3 178.71(18)
C12_3 N11_3 C16_3 C15_3 -1.0(3)
C14_3 C15_3 C16_3 N11_3 1.0(3)
C15_3 C14_3 C17_3 O17_3 -166.40(19)
C13_3 C14_3 C17_3 O17_3 12.2(3)
C15_3 C14_3 C17_3 N17_3 14.4(3)
C13_3 C14_3 C17_3 N17_3 -166.93(17)
O17_3 C17_3 N17_3 C22_3 0.4(3)
C14_3 C17_3 N17_3 C22_3 179.57(17)
C26_3 N21_3 C22_3 C23_3 0.2(3)
C26_3 N21_3 C22_3 N17_3 -179.27(17)
C17_3 N17_3 C22_3 N21_3 177.55(17)
C17_3 N17_3 C22_3 C23_3 -1.9(3)
N21_3 C22_3 C23_3 C24_3 0.4(3)
N17_3 C22_3 C23_3 C24_3 179.88(19)
C22_3 C23_3 C24_3 C25_3 -0.8(3)
C23_3 C24_3 C25_3 C26_3 0.5(3)
C22_3 N21_3 C26_3 C25_3 -0.6(3)
C24_3 C25_3 C26_3 N21_3 0.2(3)
C36_3 N31_3 C32_3 C33_3 -1.3(3)
N31_3 C32_3 C33_3 C34_3 -0.6(3)
C32_3 C33_3 C34_3 C35_3 1.8(3)
C32_3 C33_3 C34_3 C37_3 -178.70(18)
C33_3 C34_3 C35_3 C36_3 -1.2(3)
C37_3 C34_3 C35_3 C36_3 179.35(19)
C32_3 N31_3 C36_3 C35_3 1.9(3)
C34_3 C35_3 C36_3 N31_3 -0.7(3)
C35_3 C34_3 C37_3 O37_3 170.86(19)
C33_3 C34_3 C37_3 O37_3 -8.6(3)
C35_3 C34_3 C37_3 N37_3 -9.4(3)
C33_3 C34_3 C37_3 N37_3 171.20(17)
O37_3 C37_3 N37_3 C42_3 -1.3(3)
C34_3 C37_3 N37_3 C42_3 178.90(17)
C46_3 N41_3 C42_3 C43_3 -0.2(3)
C46_3 N41_3 C42_3 N37_3 179.27(18)
C37_3 N37_3 C42_3 N41_3 -176.82(18)
C37_3 N37_3 C42_3 C43_3 2.7(3)
N41_3 C42_3 C43_3 C44_3 -0.1(3)
N37_3 C42_3 C43_3 C44_3 -179.55(19)
C42_3 C43_3 C44_3 C45_3 0.4(3)
C43_3 C44_3 C45_3 C46_3 -0.4(3)
C42_3 N41_3 C46_3 C45_3 0.2(3)
C44_3 C45_3 C46_3 N41_3 0.1(3)
O52_3 C51_3 C52_3 C53_3 1.7(3)
O51_3 C51_3 C52_3 C53_3 -178.39(17)
C51_3 C52_3 C53_3 C54_3 -174.91(16)
C52_3 C53_3 C54_3 O55_3 3.1(3)
C52_3 C53_3 C54_3 O54_3 -177.08(17)
O62_3 C61_3 C62_3 C63_3 29.4(3)
O61_3 C61_3 C62_3 C63_3 -152.29(18)
C61_3 C62_3 C63_3 C64_3 178.34(17)
C62_3 C63_3 C64_3 O65_3 -13.0(3)
C62_3 C63_3 C64_3 O64_3 167.02(18)
